data_2239319
loop_
_publ_author_name
'Lough, Alan J.'
'Raheem, Mohammed-Abdul'
'Tam, William'

_publ_section_title
;
 <i>cis</i>-2-(4-Methoxyphenyl)-4-methyl-1,2-dihydronaphthalen-1-ol
;
_journal_coeditor_code RN2124
_journal_issue 5
_journal_name_full 'Acta Crystallographica Section E'
_journal_page_first o546
_journal_paper_doi 10.1107/S1600536814007739
_journal_volume 70
_journal_year 2014
_chemical_formula_iupac 'C18 H18 O2'
_chemical_formula_moiety 'C18 H18 O2'
_chemical_formula_sum 'C18 H18 O2'
_chemical_formula_weight 266.32
_chemical_name_systematic
;
<i>cis</i>-2-(4-Methoxyphenyl)-4-methyl-1,2-dihydronaphthalen-1-ol
;
_space_group_IT_number 61
_symmetry_cell_setting orthorhombic
_symmetry_space_group_name_Hall '-P 2ac 2ab'
_symmetry_space_group_name_H-M 'P b c a'
_atom_sites_solution_hydrogens geom
_atom_sites_solution_primary direct
_atom_sites_solution_secondary difmap
_audit_creation_method SHELXL-97
_cell_angle_alpha 90.00
_cell_angle_beta 90.00
_cell_angle_gamma 90.00
_cell_formula_units_Z 16
_cell_length_a 11.4550(3)
_cell_length_b 11.2239(3)
_cell_length_c 44.3776(10)
_cell_measurement_reflns_used 9819
_cell_measurement_temperature 150(2)
_cell_measurement_theta_max 66.48
_cell_measurement_theta_min 4.34
_cell_volume 5705.6(2)
_computing_cell_refinement 'SAINT (Bruker, 2012)'
_computing_data_collection 'APEX2 (Bruker, 2012)'
_computing_data_reduction 'SAINT (Bruker, 2012)'
_computing_molecular_graphics 'PLATON (Spek, 2009)'
_computing_publication_material 'SHELXTL (Sheldrick, 2008)'
_computing_structure_refinement 'SHELXL97 (Sheldrick, 2008)'
_computing_structure_solution 'SHELXS97 (Sheldrick, 2008)'
_diffrn_ambient_temperature 150(2)
_diffrn_measured_fraction_theta_full 0.984
_diffrn_measured_fraction_theta_max 0.984
_diffrn_measurement_device_type 'Bruker Kappa APEX DUO CCD'
_diffrn_measurement_method '\f and \w scans'
_diffrn_radiation_monochromator 'multi-layer optics'
_diffrn_radiation_source 'Bruker I\muS'
_diffrn_radiation_type CuK\a
_diffrn_radiation_wavelength 1.54178
_diffrn_reflns_av_R_equivalents 0.0333
_diffrn_reflns_av_sigmaI/netI 0.0226
_diffrn_reflns_limit_h_max 13
_diffrn_reflns_limit_h_min -13
_diffrn_reflns_limit_k_max 13
_diffrn_reflns_limit_k_min -13
_diffrn_reflns_limit_l_max 52
_diffrn_reflns_limit_l_min -34
_diffrn_reflns_number 34754
_diffrn_reflns_theta_full 66.52
_diffrn_reflns_theta_max 66.52
_diffrn_reflns_theta_min 3.98
_exptl_absorpt_coefficient_mu 0.628
_exptl_absorpt_correction_T_max 0.7528
_exptl_absorpt_correction_T_min 0.7071
_exptl_absorpt_correction_type multi-scan
_exptl_absorpt_process_details '(SADABS; Bruker, 2012)'
_exptl_crystal_colour colourless
_exptl_crystal_density_diffrn 1.240
_exptl_crystal_density_method 'not measured'
_exptl_crystal_description block
_exptl_crystal_F_000 2272
_exptl_crystal_size_max 0.20
_exptl_crystal_size_mid 0.20
_exptl_crystal_size_min 0.19
_refine_diff_density_max 0.230
_refine_diff_density_min -0.246
_refine_ls_extinction_method none
_refine_ls_goodness_of_fit_ref 1.045
_refine_ls_hydrogen_treatment mixed
_refine_ls_matrix_type full
_refine_ls_number_parameters 373
_refine_ls_number_reflns 4946
_refine_ls_number_restraints 0
_refine_ls_restrained_S_all 1.045
_refine_ls_R_factor_all 0.0416
_refine_ls_R_factor_gt 0.0394
_refine_ls_shift/su_max 0.001
_refine_ls_shift/su_mean 0.000
_refine_ls_structure_factor_coef Fsqd
_refine_ls_weighting_details 'calc w=1/[\s^2^(Fo^2^)+(0.0470P)^2^+2.0379P] where P=(Fo^2^+2Fc^2^)/3'
_refine_ls_weighting_scheme calc
_refine_ls_wR_factor_gt 0.0968
_refine_ls_wR_factor_ref 0.0988
_reflns_number_gt 4644
_reflns_number_total 4946
_reflns_threshold_expression I>2\s(I)
_cod_data_source_file rn2124sup1.cif
_cod_data_source_block I
_cod_database_code 2239319
_cod_database_fobs_code 2239319

loop_
_symmetry_equiv_pos_as_xyz
'x, y, z'
'x+1/2, -y+1/2, -z'
'-x, y+1/2, -z+1/2'
'-x+1/2, -y, z+1/2'
'-x, -y, -z'
'-x-1/2, y-1/2, z'
'x, -y-1/2, z-1/2'
'x-1/2, y, -z-1/2'

loop_
_atom_site_type_symbol
_atom_site_label
_atom_site_fract_x
_atom_site_fract_y
_atom_site_fract_z
_atom_site_U_iso_or_equiv
_atom_site_adp_type
_atom_site_calc_flag
_atom_site_refinement_flags
_atom_site_occupancy
_atom_site_symmetry_multiplicity
O O1A 0.22919(8) 0.26848(9) 0.120623(19) 0.0325(2) Uani d . 1 1
O O2A 0.68544(7) 0.53156(8) 0.07521(2) 0.0302(2) Uani d . 1 1
C C1A 0.20394(10) 0.22033(10) 0.09162(3) 0.0238(2) Uani d . 1 1
H H1AA 0.1625 0.1430 0.0949 0.029 Uiso calc R 1 1
C C2A 0.12087(10) 0.30080(10) 0.07497(3) 0.0236(2) Uani d . 1 1
C C3A 0.04550(10) 0.37600(11) 0.09018(3) 0.0319(3) Uani d . 1 1
H H3AA 0.0512 0.3831 0.1115 0.038 Uiso calc R 1 1
C C4A -0.03824(12) 0.44124(12) 0.07476(4) 0.0453(4) Uani d . 1 1
H H4AA -0.0899 0.4922 0.0855 0.054 Uiso calc R 1 1
C C5A -0.04615(13) 0.43192(14) 0.04395(4) 0.0525(4) Uani d . 1 1
H H5AA -0.1024 0.4777 0.0333 0.063 Uiso calc R 1 1
C C6A 0.02753(13) 0.35617(14) 0.02840(3) 0.0458(4) Uani d . 1 1
H H6AA 0.0207 0.3499 0.0071 0.055 Uiso calc R 1 1
C C7A 0.11210(11) 0.28850(12) 0.04346(3) 0.0301(3) Uani d . 1 1
C C8A 0.18971(12) 0.20407(13) 0.02778(3) 0.0375(3) Uani d . 1 1
C C9A 0.28302(12) 0.16040(12) 0.04187(3) 0.0366(3) Uani d . 1 1
H H9AA 0.3316 0.1063 0.0312 0.044 Uiso calc R 1 1
C C10A 0.31604(10) 0.19198(11) 0.07382(3) 0.0279(3) Uani d . 1 1
H H10A 0.3507 0.1188 0.0830 0.034 Uiso calc R 1 1
C C11A 0.40984(10) 0.28772(10) 0.07467(3) 0.0248(3) Uani d . 1 1
C C12A 0.51443(10) 0.26726(11) 0.08995(3) 0.0270(3) Uani d . 1 1
H H12A 0.5242 0.1945 0.1006 0.032 Uiso calc R 1 1
C C13A 0.60418(10) 0.34949(11) 0.09013(3) 0.0268(3) Uani d . 1 1
H H13A 0.6744 0.3331 0.1008 0.032 Uiso calc R 1 1
C C14A 0.59110(10) 0.45625(10) 0.07467(3) 0.0237(2) Uani d . 1 1
C C15A 0.48724(10) 0.48025(11) 0.05977(3) 0.0256(3) Uani d . 1 1
H H15A 0.4769 0.5540 0.0496 0.031 Uiso calc R 1 1
C C16A 0.39840(10) 0.39589(11) 0.05975(3) 0.0271(3) Uani d . 1 1
H H16A 0.3280 0.4127 0.0493 0.033 Uiso calc R 1 1
C C17A 0.15995(16) 0.1685(2) -0.00402(3) 0.0680(6) Uani d . 1 1
H H17A 0.2182 0.1117 -0.0114 0.102 Uiso calc R 1 1
H H17B 0.1597 0.2394 -0.0169 0.102 Uiso calc R 1 1
H H17C 0.0826 0.1313 -0.0044 0.102 Uiso calc R 1 1
C C18A 0.67564(12) 0.63997(12) 0.05877(3) 0.0373(3) Uani d . 1 1
H H18A 0.7487 0.6848 0.0604 0.056 Uiso calc R 1 1
H H18B 0.6114 0.6875 0.0670 0.056 Uiso calc R 1 1
H H18C 0.6600 0.6222 0.0375 0.056 Uiso calc R 1 1
O O1B 0.27739(10) 0.01439(10) 0.14040(2) 0.0434(3) Uani d . 1 1
O O2B -0.16899(8) 0.31196(9) 0.14391(2) 0.0425(2) Uani d . 1 1
C C1B 0.28972(12) -0.00485(12) 0.17196(3) 0.0346(3) Uani d . 1 1
H H1BA 0.3294 -0.0835 0.1746 0.042 Uiso calc R 1 1
C C2B 0.36914(12) 0.08848(11) 0.18513(3) 0.0341(3) Uani d . 1 1
C C3B 0.44909(13) 0.14936(14) 0.16753(4) 0.0484(4) Uani d . 1 1
H H3BA 0.4478 0.1393 0.1463 0.058 Uiso calc R 1 1
C C4B 0.53099(15) 0.22476(16) 0.18035(6) 0.0670(6) Uani d . 1 1
H H4BA 0.5853 0.2659 0.1680 0.080 Uiso calc R 1 1
C C5B 0.53336(16) 0.23978(17) 0.21103(6) 0.0697(6) Uani d . 1 1
H H5BA 0.5902 0.2903 0.2200 0.084 Uiso calc R 1 1
C C6B 0.45262(16) 0.18112(15) 0.22903(4) 0.0569(5) Uani d . 1 1
H H6BA 0.4542 0.1929 0.2502 0.068 Uiso calc R 1 1
C C7B 0.36911(12) 0.10518(12) 0.21653(3) 0.0382(3) Uani d . 1 1
C C8B 0.28066(13) 0.04384(15) 0.23491(3) 0.0445(4) Uani d . 1 1
C C9B 0.19059(14) -0.00945(15) 0.22167(3) 0.0457(4) Uani d . 1 1
H H9BA 0.1347 -0.0477 0.2342 0.055 Uiso calc R 1 1
C C10B 0.17150(12) -0.01309(12) 0.18803(3) 0.0362(3) Uani d . 1 1
H H10B 0.1385 -0.0934 0.1832 0.043 Uiso calc R 1 1
C C11B 0.08270(11) 0.07827(12) 0.17737(3) 0.0306(3) Uani d . 1 1
C C12B 0.01297(12) 0.05211(12) 0.15228(3) 0.0347(3) Uani d . 1 1
H H12B 0.0224 -0.0221 0.1423 0.042 Uiso calc R 1 1
C C13B -0.06856(12) 0.13136(12) 0.14185(3) 0.0344(3) Uani d . 1 1
H H13B -0.1144 0.1118 0.1247 0.041 Uiso calc R 1 1
C C14B -0.08461(10) 0.24027(12) 0.15619(3) 0.0317(3) Uani d . 1 1
C C15B -0.01645(11) 0.26885(12) 0.18096(3) 0.0325(3) Uani d . 1 1
H H15B -0.0264 0.3431 0.1909 0.039 Uiso calc R 1 1
C C16B 0.06686(11) 0.18773(12) 0.19112(3) 0.0314(3) Uani d . 1 1
H H16B 0.1141 0.2082 0.2079 0.038 Uiso calc R 1 1
C C17B 0.29053(18) 0.0501(2) 0.26884(4) 0.0735(6) Uani d . 1 1
H H17D 0.2271 0.0040 0.2780 0.110 Uiso calc R 1 1
H H17E 0.2851 0.1333 0.2754 0.110 Uiso calc R 1 1
H H17F 0.3658 0.0169 0.2752 0.110 Uiso calc R 1 1
C C18B -0.18281(18) 0.42644(19) 0.15585(5) 0.0792(7) Uani d . 1 1
H H18D -0.2433 0.4690 0.1445 0.119 Uiso calc R 1 1
H H18E -0.1089 0.4699 0.1543 0.119 Uiso calc R 1 1
H H18F -0.2059 0.4207 0.1771 0.119 Uiso calc R 1 1
H H1O 0.241(2) 0.207(2) 0.1329(5) 0.077(7) Uiso d . 1 1
H H2O 0.266(2) -0.055(2) 0.1314(5) 0.079(7) Uiso d . 1 1

loop_
_atom_site_aniso_label
_atom_site_aniso_U_11
_atom_site_aniso_U_22
_atom_site_aniso_U_33
_atom_site_aniso_U_12
_atom_site_aniso_U_13
_atom_site_aniso_U_23
O1A 0.0338(5) 0.0414(5) 0.0223(4) -0.0019(4) -0.0033(4) 0.0013(4)
O2A 0.0198(4) 0.0288(5) 0.0419(5) -0.0024(3) -0.0011(3) -0.0038(4)
C1A 0.0234(6) 0.0240(6) 0.0240(6) -0.0021(5) 0.0002(4) -0.0002(5)
C2A 0.0202(5) 0.0229(6) 0.0277(6) -0.0057(5) -0.0013(4) 0.0005(5)
C3A 0.0221(6) 0.0278(6) 0.0458(7) -0.0033(5) -0.0023(5) -0.0082(6)
C4A 0.0243(7) 0.0265(7) 0.0851(12) -0.0006(5) -0.0112(7) -0.0047(7)
C5A 0.0326(7) 0.0362(8) 0.0887(13) -0.0068(6) -0.0261(8) 0.0224(8)
C6A 0.0402(8) 0.0541(9) 0.0432(8) -0.0220(7) -0.0191(6) 0.0214(7)
C7A 0.0275(6) 0.0350(7) 0.0278(6) -0.0148(5) -0.0039(5) 0.0052(5)
C8A 0.0348(7) 0.0507(8) 0.0270(6) -0.0223(6) 0.0088(5) -0.0091(6)
C9A 0.0335(7) 0.0334(7) 0.0430(7) -0.0125(6) 0.0161(6) -0.0170(6)
C10A 0.0240(6) 0.0208(6) 0.0390(7) 0.0008(5) 0.0038(5) -0.0009(5)
C11A 0.0215(6) 0.0239(6) 0.0289(6) 0.0020(5) 0.0038(4) -0.0036(5)
C12A 0.0275(6) 0.0249(6) 0.0287(6) 0.0051(5) 0.0012(5) 0.0008(5)
C13A 0.0220(6) 0.0303(6) 0.0280(6) 0.0052(5) -0.0031(5) -0.0042(5)
C14A 0.0184(5) 0.0260(6) 0.0268(6) 0.0004(4) 0.0031(4) -0.0075(5)
C15A 0.0221(6) 0.0227(6) 0.0321(6) 0.0026(5) 0.0002(5) -0.0001(5)
C16A 0.0190(5) 0.0274(6) 0.0350(6) 0.0023(5) -0.0026(5) -0.0006(5)
C17A 0.0593(10) 0.1120(16) 0.0326(8) -0.0406(11) 0.0099(7) -0.0248(9)
C18A 0.0305(7) 0.0323(7) 0.0492(8) -0.0085(5) -0.0003(6) 0.0011(6)
O1B 0.0589(7) 0.0453(6) 0.0261(5) 0.0162(5) 0.0019(4) -0.0020(4)
O2B 0.0304(5) 0.0483(6) 0.0487(6) 0.0054(4) -0.0065(4) -0.0057(5)
C1B 0.0446(8) 0.0313(7) 0.0281(6) 0.0090(6) -0.0011(6) 0.0035(5)
C2B 0.0326(7) 0.0308(7) 0.0389(7) 0.0092(5) -0.0014(5) 0.0077(6)
C3B 0.0366(8) 0.0499(9) 0.0588(9) 0.0091(7) 0.0044(7) 0.0215(7)
C4B 0.0375(9) 0.0526(10) 0.1108(17) -0.0023(8) -0.0066(10) 0.0348(11)
C5B 0.0470(10) 0.0444(10) 0.1175(18) -0.0057(8) -0.0304(11) 0.0114(11)
C6B 0.0571(10) 0.0474(9) 0.0662(11) 0.0103(8) -0.0288(9) -0.0056(8)
C7B 0.0391(7) 0.0367(7) 0.0387(7) 0.0095(6) -0.0099(6) 0.0029(6)
C8B 0.0475(9) 0.0569(9) 0.0290(7) 0.0110(7) -0.0045(6) 0.0084(6)
C9B 0.0472(8) 0.0562(9) 0.0338(7) 0.0015(7) 0.0033(6) 0.0201(7)
C10B 0.0424(8) 0.0319(7) 0.0344(7) -0.0059(6) -0.0031(6) 0.0070(5)
C11B 0.0312(6) 0.0344(7) 0.0262(6) -0.0083(5) 0.0017(5) 0.0045(5)
C12B 0.0392(7) 0.0321(7) 0.0328(7) -0.0080(6) -0.0024(5) -0.0022(5)
C13B 0.0327(7) 0.0401(7) 0.0304(6) -0.0090(6) -0.0049(5) -0.0018(6)
C14B 0.0225(6) 0.0420(7) 0.0306(6) -0.0049(5) 0.0022(5) 0.0015(5)
C15B 0.0289(6) 0.0392(7) 0.0294(6) -0.0041(5) 0.0050(5) -0.0061(5)
C16B 0.0298(6) 0.0426(7) 0.0219(6) -0.0080(6) 0.0009(5) -0.0017(5)
C17B 0.0721(12) 0.1183(18) 0.0302(8) 0.0216(12) -0.0096(8) 0.0101(10)
C18B 0.0637(12) 0.0739(13) 0.1000(16) 0.0367(11) -0.0359(11) -0.0413(12)

loop_
_atom_type_symbol
_atom_type_description
_atom_type_scat_dispersion_real
_atom_type_scat_dispersion_imag
_atom_type_scat_source
C C 0.0181 0.0091 'International Tables Vol C Tables 4.2.6.8 and 6.1.1.4'
H H 0.0000 0.0000 'International Tables Vol C Tables 4.2.6.8 and 6.1.1.4'
O O 0.0492 0.0322 'International Tables Vol C Tables 4.2.6.8 and 6.1.1.4'

loop_
_geom_angle_atom_site_label_1
_geom_angle_atom_site_label_2
_geom_angle_atom_site_label_3
_geom_angle
C1A O1A H1O 107.1(14)
C14A O2A C18A 117.10(9)
O1A C1A C2A 110.12(9)
O1A C1A C10A 111.84(9)
C2A C1A C10A 113.51(10)
O1A C1A H1AA 107.0
C2A C1A H1AA 107.0
C10A C1A H1AA 107.0
C3A C2A C7A 119.99(11)
C3A C2A C1A 121.38(11)
C7A C2A C1A 118.26(11)
C2A C3A C4A 120.85(13)
C2A C3A H3AA 119.6
C4A C3A H3AA 119.6
C5A C4A C3A 119.74(14)
C5A C4A H4AA 120.1
C3A C4A H4AA 120.1
C4A C5A C6A 120.21(13)
C4A C5A H5AA 119.9
C6A C5A H5AA 119.9
C5A C6A C7A 121.17(14)
C5A C6A H6AA 119.4
C7A C6A H6AA 119.4
C6A C7A C2A 118.01(13)
C6A C7A C8A 122.73(13)
C2A C7A C8A 119.24(11)
C9A C8A C7A 119.95(11)
C9A C8A C17A 121.61(15)
C7A C8A C17A 118.44(14)
C8A C9A C10A 123.75(12)
C8A C9A H9AA 118.1
C10A C9A H9AA 118.1
C9A C10A C11A 111.50(10)
C9A C10A C1A 108.73(10)
C11A C10A C1A 115.49(10)
C9A C10A H10A 106.9
C11A C10A H10A 106.9
C1A C10A H10A 106.9
C16A C11A C12A 117.15(11)
C16A C11A C10A 122.64(11)
C12A C11A C10A 120.17(11)
C13A C12A C11A 122.11(11)
C13A C12A H12A 118.9
C11A C12A H12A 118.9
C12A C13A C14A 119.55(11)
C12A C13A H13A 120.2
C14A C13A H13A 120.2
O2A C14A C15A 124.33(11)
O2A C14A C13A 115.97(10)
C15A C14A C13A 119.70(11)
C14A C15A C16A 119.71(11)
C14A C15A H15A 120.1
C16A C15A H15A 120.1
C11A C16A C15A 121.74(11)
C11A C16A H16A 119.1
C15A C16A H16A 119.1
C8A C17A H17A 109.5
C8A C17A H17B 109.5
H17A C17A H17B 109.5
C8A C17A H17C 109.5
H17A C17A H17C 109.5
H17B C17A H17C 109.5
O2A C18A H18A 109.5
O2A C18A H18B 109.5
H18A C18A H18B 109.5
O2A C18A H18C 109.5
H18A C18A H18C 109.5
H18B C18A H18C 109.5
C1B O1B H2O 108.9(15)
C14B O2B C18B 117.94(12)
O1B C1B C2B 109.66(11)
O1B C1B C10B 112.26(11)
C2B C1B C10B 113.26(11)
O1B C1B H1BA 107.1
C2B C1B H1BA 107.1
C10B C1B H1BA 107.1
C3B C2B C7B 119.58(14)
C3B C2B C1B 121.61(13)
C7B C2B C1B 118.52(12)
C2B C3B C4B 121.18(17)
C2B C3B H3BA 119.4
C4B C3B H3BA 119.4
C5B C4B C3B 119.73(17)
C5B C4B H4BA 120.1
C3B C4B H4BA 120.1
C4B C5B C6B 119.96(17)
C4B C5B H5BA 120.0
C6B C5B H5BA 120.0
C5B C6B C7B 121.18(18)
C5B C6B H6BA 119.4
C7B C6B H6BA 119.4
C6B C7B C2B 118.35(15)
C6B C7B C8B 122.50(14)
C2B C7B C8B 119.14(13)
C9B C8B C7B 120.00(12)
C9B C8B C17B 121.27(16)
C7B C8B C17B 118.60(15)
C8B C9B C10B 124.18(13)
C8B C9B H9BA 117.9
C10B C9B H9BA 117.9
C9B C10B C11B 112.73(12)
C9B C10B C1B 109.29(11)
C11B C10B C1B 113.94(10)
C9B C10B H10B 106.8
C11B C10B H10B 106.8
C1B C10B H10B 106.8
C16B C11B C12B 117.49(12)
C16B C11B C10B 123.35(11)
C12B C11B C10B 119.16(12)
C13B C12B C11B 121.39(13)
C13B C12B H12B 119.3
C11B C12B H12B 119.3
C12B C13B C14B 120.41(12)
C12B C13B H13B 119.8
C14B C13B H13B 119.8
O2B C14B C15B 125.22(12)
O2B C14B C13B 115.31(11)
C15B C14B C13B 119.47(12)
C14B C15B C16B 119.41(12)
C14B C15B H15B 120.3
C16B C15B H15B 120.3
C11B C16B C15B 121.81(12)
C11B C16B H16B 119.1
C15B C16B H16B 119.1
C8B C17B H17D 109.5
C8B C17B H17E 109.5
H17D C17B H17E 109.5
C8B C17B H17F 109.5
H17D C17B H17F 109.5
H17E C17B H17F 109.5
O2B C18B H18D 109.5
O2B C18B H18E 109.5
H18D C18B H18E 109.5
O2B C18B H18F 109.5
H18D C18B H18F 109.5
H18E C18B H18F 109.5

loop_
_geom_bond_atom_site_label_1
_geom_bond_atom_site_label_2
_geom_bond_distance
O1A C1A 1.4256(14)
O1A H1O 0.89(2)
O2A C14A 1.3722(14)
O2A C18A 1.4231(16)
C1A C2A 1.5059(16)
C1A C10A 1.5408(16)
C1A H1AA 1.0000
C2A C3A 1.3834(17)
C2A C7A 1.4087(17)
C3A C4A 1.387(2)
C3A H3AA 0.9500
C4A C5A 1.374(3)
C4A H4AA 0.9500
C5A C6A 1.383(3)
C5A H5AA 0.9500
C6A C7A 1.401(2)
C6A H6AA 0.9500
C7A C8A 1.474(2)
C8A C9A 1.332(2)
C8A C17A 1.5060(19)
C9A C10A 1.5095(19)
C9A H9AA 0.9500
C10A C11A 1.5201(16)
C10A H10A 1.0000
C11A C16A 1.3891(17)
C11A C12A 1.3956(17)
C12A C13A 1.3817(17)
C12A H12A 0.9500
C13A C14A 1.3889(17)
C13A H13A 0.9500
C14A C15A 1.3877(16)
C15A C16A 1.3900(17)
C15A H15A 0.9500
C16A H16A 0.9500
C17A H17A 0.9800
C17A H17B 0.9800
C17A H17C 0.9800
C18A H18A 0.9800
C18A H18B 0.9800
C18A H18C 0.9800
O1B C1B 1.4239(16)
O1B H2O 0.88(2)
O2B C14B 1.3705(16)
O2B C18B 1.399(2)
C1B C2B 1.506(2)
C1B C10B 1.5333(19)
C1B H1BA 1.0000
C2B C3B 1.384(2)
C2B C7B 1.406(2)
C3B C4B 1.386(3)
C3B H3BA 0.9500
C4B C5B 1.372(3)
C4B H4BA 0.9500
C5B C6B 1.388(3)
C5B H5BA 0.9500
C6B C7B 1.396(2)
C6B H6BA 0.9500
C7B C8B 1.472(2)
C8B C9B 1.329(2)
C8B C17B 1.512(2)
C9B C10B 1.5095(19)
C9B H9BA 0.9500
C10B C11B 1.5197(19)
C10B H10B 1.0000
C11B C16B 1.3837(19)
C11B C12B 1.4015(18)
C12B C13B 1.370(2)
C12B H12B 0.9500
C13B C14B 1.390(2)
C13B H13B 0.9500
C14B C15B 1.3862(18)
C15B C16B 1.3939(19)
C15B H15B 0.9500
C16B H16B 0.9500
C17B H17D 0.9800
C17B H17E 0.9800
C17B H17F 0.9800
C18B H18D 0.9800
C18B H18E 0.9800
C18B H18F 0.9800

loop_
_geom_hbond_atom_site_label_D
_geom_hbond_atom_site_label_H
_geom_hbond_atom_site_label_A
_geom_hbond_site_symmetry_A
_geom_hbond_distance_DH
_geom_hbond_distance_HA
_geom_hbond_distance_DA
_geom_hbond_angle_DHA
O1A H1O O1B . 0.89(2) 2.23(2) 3.0346(15) 150.6(19)
O1B H2O O1A 6_655 0.88(2) 2.04(2) 2.8973(15) 163(2)

loop_
_geom_torsion_atom_site_label_1
_geom_torsion_atom_site_label_2
_geom_torsion_atom_site_label_3
_geom_torsion_atom_site_label_4
_geom_torsion
O1A C1A C2A C3A -25.34(14)
C10A C1A C2A C3A -151.59(11)
O1A C1A C2A C7A 161.64(10)
C10A C1A C2A C7A 35.38(14)
C7A C2A C3A C4A -0.87(18)
C1A C2A C3A C4A -173.78(11)
C2A C3A C4A C5A -0.5(2)
C3A C4A C5A C6A 1.2(2)
C4A C5A C6A C7A -0.6(2)
C5A C6A C7A C2A -0.68(19)
C5A C6A C7A C8A 178.05(12)
C3A C2A C7A C6A 1.42(17)
C1A C2A C7A C6A 174.54(11)
C3A C2A C7A C8A -177.36(11)
C1A C2A C7A C8A -4.23(16)
C6A C7A C8A C9A 166.49(12)
C2A C7A C8A C9A -14.79(18)
C6A C7A C8A C17A -14.08(19)
C2A C7A C8A C17A 164.64(13)
C7A C8A C9A C10A 0.12(19)
C17A C8A C9A C10A -179.30(13)
C8A C9A C10A C11A -98.56(14)
C8A C9A C10A C1A 29.90(17)
O1A C1A C10A C9A -171.04(10)
C2A C1A C10A C9A -45.70(13)
O1A C1A C10A C11A -44.85(14)
C2A C1A C10A C11A 80.49(13)
C9A C10A C11A C16A 53.71(15)
C1A C10A C11A C16A -71.05(15)
C9A C10A C11A C12A -123.89(12)
C1A C10A C11A C12A 111.34(12)
C16A C11A C12A C13A -0.81(17)
C10A C11A C12A C13A 176.92(11)
C11A C12A C13A C14A -0.07(18)
C18A O2A C14A C15A -1.38(16)
C18A O2A C14A C13A 178.12(11)
C12A C13A C14A O2A -178.15(10)
C12A C13A C14A C15A 1.37(17)
O2A C14A C15A C16A 177.74(11)
C13A C14A C15A C16A -1.75(17)
C12A C11A C16A C15A 0.42(17)
C10A C11A C16A C15A -177.25(11)
C14A C15A C16A C11A 0.85(18)
O1B C1B C2B C3B -22.59(17)
C10B C1B C2B C3B -148.85(12)
O1B C1B C2B C7B 163.61(11)
C10B C1B C2B C7B 37.35(16)
C7B C2B C3B C4B 1.4(2)
C1B C2B C3B C4B -172.34(14)
C2B C3B C4B C5B 0.0(2)
C3B C4B C5B C6B -1.1(3)
C4B C5B C6B C7B 0.8(3)
C5B C6B C7B C2B 0.5(2)
C5B C6B C7B C8B -178.57(15)
C3B C2B C7B C6B -1.6(2)
C1B C2B C7B C6B 172.31(12)
C3B C2B C7B C8B 177.51(13)
C1B C2B C7B C8B -8.56(18)
C6B C7B C8B C9B 167.58(15)
C2B C7B C8B C9B -11.5(2)
C6B C7B C8B C17B -8.4(2)
C2B C7B C8B C17B 172.50(15)
C7B C8B C9B C10B 0.5(2)
C17B C8B C9B C10B 176.41(16)
C8B C9B C10B C11B -100.29(17)
C8B C9B C10B C1B 27.5(2)
O1B C1B C10B C9B -169.13(12)
C2B C1B C10B C9B -44.26(15)
O1B C1B C10B C11B -42.02(16)
C2B C1B C10B C11B 82.85(14)
C9B C10B C11B C16B 31.98(17)
C1B C10B C11B C16B -93.32(15)
C9B C10B C11B C12B -148.38(13)
C1B C10B C11B C12B 86.32(15)
C16B C11B C12B C13B -0.52(19)
C10B C11B C12B C13B 179.82(12)
C11B C12B C13B C14B -0.4(2)
C18B O2B C14B C15B 4.6(2)
C18B O2B C14B C13B -175.02(16)
C12B C13B C14B O2B -179.59(12)
C12B C13B C14B C15B 0.76(19)
O2B C14B C15B C16B -179.77(11)
C13B C14B C15B C16B -0.15(18)
C12B C11B C16B C15B 1.14(18)
C10B C11B C16B C15B -179.21(12)
C14B C15B C16B C11B -0.82(19)
